data_7008982
loop_
_publ_author_name
'Leung, Wa-Hung'
'Zheng, Hegen'
'Chim, Joyce L. C.'
'Chan, Joe'
'Wong, Wing-Tak'
'Williams, Ian D.'

_publ_contact_author
;
    ENTER NAME
 ENTER ADDRESS
;
_publ_section_title
;
 Ruthenium complexes with N(SPR2)2&#x2212; (R&#x2005;=&#x2005;Ph or
 Pri)
;
_journal_issue 3
_journal_name_full 'Journal of the Chemical Society, Dalton Transactions'
_journal_page_first 423
_journal_paper_doi 10.1039/a907753g
_journal_year 2000
_chemical_formula_moiety 'C66 H55 N2 P5 S4 Ru '
_chemical_formula_sum 'C66 H55 N2 P5 Ru S4'
_chemical_formula_weight 1260.35
_space_group_IT_number 2
_symmetry_cell_setting triclinic
_symmetry_Int_Tables_number 2
_symmetry_space_group_name_Hall '-P 1'
_symmetry_space_group_name_H-M 'P -1'
_audit_creation_date 'Fri Oct 29 12:01:01 1999'
_audit_creation_method 'from TEXRAY.INF file'
_cell_angle_alpha 95.13(2)
_cell_angle_beta 91.70(2)
_cell_angle_gamma 97.48(2)
_cell_formula_units_Z 2
_cell_length_a 11.186(1)
_cell_length_b 12.432(1)
_cell_length_c 21.441(3)
_cell_measurement_reflns_used 0
_cell_measurement_temperature 298.2
_cell_measurement_theta_max 0.0
_cell_measurement_theta_min 0.0
_cell_volume 2941.9(6)
_computing_cell_refinement 'MSC/AFC Diffractometer Control'
_computing_data_collection 'MSC/AFC Diffractometer Control'
_computing_data_reduction teXsan
_computing_publication_material teXsan
_computing_structure_refinement teXsan
_diffrn_ambient_temperature 298.2
_diffrn_measurement_device unknown
_diffrn_measurement_method 'omega scans with profile analysis'
_diffrn_orient_matrix_UB_11 0.00000
_diffrn_orient_matrix_UB_12 0.00000
_diffrn_orient_matrix_UB_13 0.00000
_diffrn_orient_matrix_UB_21 0.00000
_diffrn_orient_matrix_UB_22 0.00000
_diffrn_orient_matrix_UB_23 0.00000
_diffrn_orient_matrix_UB_31 0.00000
_diffrn_orient_matrix_UB_32 0.00000
_diffrn_orient_matrix_UB_33 0.00000
_diffrn_radiation_monochromator graphite
_diffrn_radiation_source 'X-ray tube'
_diffrn_radiation_type MoKalpha
_diffrn_radiation_wavelength 0.7107
_diffrn_reflns_av_R_equivalents 0.04
_diffrn_reflns_limit_h_max 12
_diffrn_reflns_limit_h_min 0
_diffrn_reflns_limit_k_max 14
_diffrn_reflns_limit_k_min -14
_diffrn_reflns_limit_l_max 25
_diffrn_reflns_limit_l_min -25
_diffrn_reflns_number 15352
_diffrn_reflns_theta_max 25.59
_diffrn_standards_decay_% 0.00
_diffrn_standards_interval_count 0
_diffrn_standards_number 0
_exptl_absorpt_coefficient_mu 0.588
_exptl_absorpt_correction_type none
_exptl_crystal_colour red
_exptl_crystal_density_diffrn 1.423
_exptl_crystal_description block
_exptl_crystal_F_000 1296.00
_exptl_crystal_size_max 0.280
_exptl_crystal_size_mid 0.250
_exptl_crystal_size_min 0.220
_refine_diff_density_max 0.34
_refine_diff_density_min -0.44
_refine_ls_extinction_method none
_refine_ls_goodness_of_fit_obs 1.067
_refine_ls_hydrogen_treatment noref
_refine_ls_matrix_type full
_refine_ls_number_parameters 703
_refine_ls_number_reflns 6313
_refine_ls_number_restraints 0
_refine_ls_R_factor_obs 0.0394
_refine_ls_shift/esd_max 0.0160
_refine_ls_structure_factor_coef F
_refine_ls_weighting_scheme sigma
_refine_ls_wR_factor_obs 0.0334
_reflns_number_observed 6313
_reflns_number_total 8635
_reflns_observed_criterion 1.50
_cod_data_source_file a907753g.txt
_cod_data_source_block 1
_cod_depositor_comments
;
The following automatic conversions were performed:

'_atom_site_thermal_displace_type' tag value 'Uij' was replaced with
'Uani' value 133 times.

Automatic conversion script
Id: cif_fix_values 1646 2011-03-28 12:23:43Z adriana 
;
_cod_original_sg_symbol_H-M 'P -1       '
_cod_original_formula_sum 'C66 H55 N2 P5 S4 Ru '
_cod_database_code 7008982

loop_
_symmetry_equiv_pos_as_xyz
'   +x,   +y,   +z'
'   -x,   -y,   -z'

loop_
_atom_site_aniso_label
_atom_site_aniso_U_11
_atom_site_aniso_U_22
_atom_site_aniso_U_33
_atom_site_aniso_U_12
_atom_site_aniso_U_13
_atom_site_aniso_U_23
Ru(1) 0.0261(2) 0.0290(2) 0.0282(2) 0.0058(1) -0.0007(1) 0.0014(2)
S(1) 0.0282(5) 0.0304(7) 0.0396(7) 0.0073(4) -0.0033(4) 0.0020(5)
S(2) 0.0323(6) 0.0508(8) 0.0432(7) 0.0136(5) 0.0088(5) 0.0181(6)
S(3) 0.0267(5) 0.076(1) 0.0347(7) 0.0009(5) -0.0024(5) -0.0091(6)
S(4) 0.0283(5) 0.0466(8) 0.0300(7) 0.0074(5) 0.0005(4) 0.0054(5)
P(1) 0.0273(5) 0.0314(7) 0.0358(7) 0.0083(5) 0.0017(4) 0.0040(5)
P(2) 0.0295(6) 0.0347(8) 0.0322(7) 0.0044(5) 0.0009(4) 0.0048(5)
P(3) 0.0274(5) 0.0404(8) 0.0317(7) 0.0040(5) -0.0021(4) 0.0008(6)
P(4) 0.0298(5) 0.0370(8) 0.0280(7) 0.0064(5) 0.0012(4) 0.0021(5)
P(5) 0.0316(5) 0.0290(7) 0.0312(7) 0.0067(4) 0.0004(4) 0.0006(5)
N(1) 0.033(2) 0.032(2) 0.040(2) 0.004(1) 0.006(2) 0.005(2)
N(2) 0.036(2) 0.046(3) 0.027(2) -0.001(2) 0.000(1) -0.005(2)
C(1) 0.049(3) 0.027(3) 0.036(3) 0.007(2) 0.002(2) 0.005(2)
C(2) 0.055(3) 0.040(3) 0.049(3) 0.008(2) -0.005(2) 0.008(3)
C(3) 0.089(4) 0.050(4) 0.059(4) 0.001(3) -0.030(3) -0.004(3)
C(4) 0.130(5) 0.050(4) 0.044(4) 0.023(4) -0.003(4) -0.013(3)
C(5) 0.083(4) 0.075(5) 0.056(4) 0.016(3) 0.016(3) -0.015(3)
C(6) 0.058(3) 0.053(4) 0.049(3) 0.010(2) 0.011(2) -0.006(3)
C(7) 0.031(2) 0.030(3) 0.036(3) 0.008(2) 0.006(2) 0.003(2)
C(8) 0.038(2) 0.037(3) 0.069(4) 0.004(2) 0.002(2) 0.011(3)
C(9) 0.050(3) 0.053(4) 0.073(4) 0.024(3) 0.000(2) 0.021(3)
C(10) 0.033(2) 0.071(4) 0.051(3) 0.015(2) -0.002(2) 0.012(3)
C(11) 0.027(2) 0.055(4) 0.051(3) 0.004(2) 0.007(2) 0.003(3)
C(12) 0.033(2) 0.038(3) 0.038(3) 0.008(2) 0.004(2) 0.004(2)
C(13) 0.029(2) 0.033(3) 0.045(3) 0.008(2) 0.003(2) 0.005(2)
C(14) 0.047(3) 0.055(4) 0.054(3) -0.003(2) 0.001(2) -0.002(3)
C(15) 0.051(3) 0.051(4) 0.087(5) -0.009(3) 0.005(3) -0.017(3)
C(16) 0.053(3) 0.042(4) 0.107(5) -0.007(2) 0.020(3) 0.004(4)
C(17) 0.087(4) 0.062(4) 0.069(4) -0.017(3) 0.016(3) 0.021(3)
C(18) 0.066(3) 0.056(4) 0.052(4) -0.007(3) 0.003(3) 0.012(3)
C(19) 0.033(2) 0.039(3) 0.035(3) 0.000(2) -0.003(2) 0.009(2)
C(20) 0.046(3) 0.068(4) 0.041(3) 0.013(2) -0.005(2) 0.005(3)
C(21) 0.048(3) 0.088(5) 0.058(4) 0.006(3) -0.018(3) 0.014(3)
C(22) 0.084(4) 0.057(4) 0.044(4) -0.014(3) -0.017(3) 0.010(3)
C(23) 0.094(4) 0.064(4) 0.037(3) 0.018(3) -0.001(3) -0.006(3)
C(24) 0.067(3) 0.056(4) 0.045(3) 0.018(3) 0.000(3) 0.008(3)
C(25) 0.031(2) 0.040(3) 0.033(3) 0.001(2) -0.003(2) 0.008(2)
C(26) 0.038(3) 0.066(4) 0.049(3) 0.012(2) -0.002(2) 0.002(3)
C(27) 0.043(3) 0.077(4) 0.069(4) 0.025(3) 0.002(3) 0.008(3)
C(28) 0.034(3) 0.081(4) 0.081(4) 0.014(2) -0.007(3) 0.024(3)
C(29) 0.047(3) 0.101(5) 0.051(4) 0.010(3) -0.018(2) 0.012(3)
C(30) 0.043(3) 0.078(4) 0.044(3) 0.014(2) 0.000(2) 0.002(3)
C(31) 0.036(2) 0.036(3) 0.041(3) 0.008(2) -0.003(2) -0.002(2)
C(32) 0.090(4) 0.052(4) 0.063(4) 0.006(3) 0.022(3) 0.010(3)
C(33) 0.103(5) 0.061(5) 0.110(6) 0.004(4) 0.027(4) 0.028(4)
C(34) 0.070(4) 0.038(4) 0.132(7) 0.003(3) -0.006(4) 0.005(4)
C(35) 0.083(4) 0.052(5) 0.086(5) 0.005(3) -0.004(3) -0.011(4)
C(36) 0.072(3) 0.043(4) 0.056(4) 0.003(3) 0.001(3) 0.000(3)
C(37) 0.029(2) 0.039(3) 0.026(3) 0.003(2) -0.004(2) 0.002(2)
C(38) 0.066(3) 0.047(4) 0.049(3) 0.011(3) 0.013(2) 0.004(3)
C(39) 0.077(4) 0.060(4) 0.056(4) 0.026(3) 0.017(3) -0.010(3)
C(40) 0.054(3) 0.089(5) 0.037(3) 0.006(3) 0.017(2) -0.012(3)
C(41) 0.104(4) 0.073(5) 0.051(4) 0.010(4) 0.039(3) 0.011(3)
C(42) 0.080(3) 0.053(4) 0.047(3) 0.018(3) 0.020(3) 0.005(3)
C(43) 0.034(2) 0.042(3) 0.026(3) 0.011(2) 0.003(2) 0.003(2)
C(44) 0.048(3) 0.042(3) 0.039(3) 0.009(2) -0.005(2) 0.006(2)
C(45) 0.063(3) 0.050(4) 0.047(3) 0.009(3) 0.003(2) 0.009(3)
C(46) 0.083(4) 0.048(4) 0.064(4) 0.027(3) 0.001(3) 0.009(3)
C(47) 0.062(3) 0.066(4) 0.071(4) 0.033(3) -0.007(3) 0.013(3)
C(48) 0.047(3) 0.047(3) 0.052(3) 0.010(2) -0.006(2) 0.005(3)
C(49) 0.042(2) 0.037(3) 0.031(3) 0.003(2) 0.002(2) -0.001(2)
C(50) 0.076(3) 0.045(3) 0.046(3) 0.015(3) -0.002(3) -0.005(3)
C(51) 0.100(4) 0.056(4) 0.045(4) 0.011(3) 0.014(3) -0.014(3)
C(52) 0.074(3) 0.068(4) 0.035(3) -0.011(3) 0.005(3) -0.012(3)
C(53) 0.062(3) 0.070(4) 0.040(3) 0.003(3) -0.007(2) 0.004(3)
C(54) 0.050(3) 0.043(3) 0.041(3) 0.005(2) -0.001(2) -0.005(2)
C(55) 0.041(2) 0.025(3) 0.029(3) 0.006(2) -0.002(2) 0.004(2)
C(56) 0.048(3) 0.036(3) 0.052(3) 0.003(2) -0.006(2) 0.003(2)
C(57) 0.064(3) 0.038(3) 0.057(3) 0.007(2) -0.012(3) 0.011(3)
C(58) 0.064(3) 0.043(4) 0.043(3) -0.012(3) -0.007(2) 0.014(3)
C(59) 0.043(3) 0.050(4) 0.048(3) -0.001(2) 0.009(2) 0.007(3)
C(60) 0.043(2) 0.037(3) 0.035(3) 0.005(2) -0.001(2) 0.000(2)
C(61) 0.035(2) 0.024(3) 0.044(3) 0.006(2) -0.001(2) -0.008(2)
C(62) 0.040(3) 0.042(3) 0.058(3) 0.007(2) 0.005(2) -0.001(3)
C(63) 0.043(3) 0.054(4) 0.083(4) 0.003(2) 0.017(3) -0.008(3)
C(64) 0.040(3) 0.070(4) 0.098(5) 0.017(3) -0.006(3) -0.012(4)
C(65) 0.050(3) 0.059(4) 0.071(4) 0.021(3) -0.016(3) -0.001(3)
C(66) 0.041(2) 0.045(3) 0.054(3) 0.012(2) -0.004(2) 0.000(3)

loop_
_atom_site_label
_atom_site_fract_x
_atom_site_fract_y
_atom_site_fract_z
_atom_site_U_iso_or_equiv
_atom_site_thermal_displace_type
_atom_site_calc_flag
_atom_site_calc_attached_atom
Ru(1) 0.23860(3) 0.32931(3) 0.27344(2) 0.0277(1) Uani ? ?
S(1) 0.44651(8) 0.32550(9) 0.30698(5) 0.0326(3) Uani ? ?
S(2) 0.15610(9) 0.24259(10) 0.36202(5) 0.0404(4) Uani ? ?
S(3) 0.03039(9) 0.3060(1) 0.23885(5) 0.0473(4) Uani ? ?
S(4) 0.32439(8) 0.35692(9) 0.17545(5) 0.0347(3) Uani ? ?
P(1) 0.45234(8) 0.16282(9) 0.30171(5) 0.0311(3) Uani ? ?
P(2) 0.25979(8) 0.13021(9) 0.38748(5) 0.0320(3) Uani ? ?
P(3) -0.00751(8) 0.24329(9) 0.15022(5) 0.0335(3) Uani ? ?
P(4) 0.20286(9) 0.35999(9) 0.10372(5) 0.0315(3) Uani ? ?
P(5) 0.23188(8) 0.49727(9) 0.31650(5) 0.0305(3) Uani ? ?
N(1) 0.3546(3) 0.0918(3) 0.3390(2) 0.035(1) Uani ? ?
N(2) 0.0852(3) 0.2711(3) 0.0968(1) 0.037(1) Uani ? ?
C(1) 0.4353(4) 0.0996(3) 0.2218(2) 0.037(1) Uani ? ?
C(2) 0.3206(4) 0.0604(4) 0.1964(2) 0.048(2) Uani ? ?
C(3) 0.3082(5) 0.0105(4) 0.1355(3) 0.068(2) Uani ? ?
C(4) 0.4072(7) -0.0010(5) 0.1006(3) 0.075(2) Uani ? ?
C(5) 0.5191(5) 0.0396(5) 0.1252(3) 0.072(2) Uani ? ?
C(6) 0.5340(4) 0.0886(4) 0.1853(2) 0.053(2) Uani ? ?
C(7) 0.6023(3) 0.1420(3) 0.3284(2) 0.032(1) Uani ? ?
C(8) 0.6191(4) 0.0413(4) 0.3469(2) 0.048(2) Uani ? ?
C(9) 0.7332(4) 0.0213(4) 0.3664(2) 0.056(2) Uani ? ?
C(10) 0.8285(4) 0.1038(4) 0.3687(2) 0.050(2) Uani ? ?
C(11) 0.8129(3) 0.2030(4) 0.3502(2) 0.044(1) Uani ? ?
C(12) 0.6998(3) 0.2235(3) 0.3305(2) 0.036(1) Uani ? ?
C(13) 0.1569(3) 0.0079(3) 0.3959(2) 0.035(1) Uani ? ?
C(14) 0.0985(4) -0.0473(4) 0.3425(2) 0.053(2) Uani ? ?
C(15) 0.0209(4) -0.1423(4) 0.3455(3) 0.066(2) Uani ? ?
C(16) 0.0002(4) -0.1828(4) 0.4019(3) 0.069(2) Uani ? ?
C(17) 0.0561(5) -0.1291(5) 0.4548(3) 0.074(2) Uani ? ?
C(18) 0.1359(4) -0.0341(4) 0.4528(2) 0.059(2) Uani ? ?
C(19) 0.3308(3) 0.1701(3) 0.4647(2) 0.036(1) Uani ? ?
C(20) 0.4394(4) 0.1344(4) 0.4799(2) 0.051(2) Uani ? ?
C(21) 0.4938(4) 0.1631(5) 0.5391(3) 0.065(2) Uani ? ?
C(22) 0.4416(5) 0.2270(5) 0.5827(2) 0.064(2) Uani ? ?
C(23) 0.3344(5) 0.2619(4) 0.5683(2) 0.065(2) Uani ? ?
C(24) 0.2796(4) 0.2344(4) 0.5093(2) 0.055(2) Uani ? ?
C(25) -0.1525(3) 0.2839(3) 0.1285(2) 0.034(1) Uani ? ?
C(26) -0.2247(4) 0.3281(4) 0.1714(2) 0.051(2) Uani ? ?
C(27) -0.3366(4) 0.3539(4) 0.1537(3) 0.062(2) Uani ? ?
C(28) -0.3775(4) 0.3351(5) 0.0928(3) 0.064(2) Uani ? ?
C(29) -0.3057(4) 0.2911(5) 0.0483(2) 0.066(2) Uani ? ?
C(30) -0.1931(4) 0.2667(4) 0.0665(2) 0.055(2) Uani ? ?
C(31) -0.0451(3) 0.0964(4) 0.1455(2) 0.038(1) Uani ? ?
C(32) -0.0940(5) 0.0480(5) 0.1954(3) 0.068(2) Uani ? ?
C(33) -0.1371(5) -0.0626(6) 0.1902(3) 0.090(3) Uani ? ?
C(34) -0.1296(5) -0.1238(5) 0.1342(4) 0.081(2) Uani ? ?
C(35) -0.0798(5) -0.0769(5) 0.0848(3) 0.075(2) Uani ? ?
C(36) -0.0368(4) 0.0328(4) 0.0903(2) 0.058(2) Uani ? ?
C(37) 0.2859(3) 0.3328(4) 0.0341(2) 0.032(1) Uani ? ?
C(38) 0.3183(4) 0.2304(4) 0.0239(2) 0.053(2) Uani ? ?
C(39) 0.3864(4) 0.2035(4) -0.0272(3) 0.064(2) Uani ? ?
C(40) 0.4204(4) 0.2799(5) -0.0676(2) 0.061(2) Uani ? ?
C(41) 0.3883(5) 0.3804(5) -0.0580(3) 0.075(2) Uani ? ?
C(42) 0.3203(4) 0.4075(4) -0.0066(2) 0.059(2) Uani ? ?
C(43) 0.1669(3) 0.4971(3) 0.1019(2) 0.034(1) Uani ? ?
C(44) 0.2528(4) 0.5859(4) 0.1202(2) 0.043(1) Uani ? ?
C(45) 0.2261(4) 0.6907(4) 0.1187(2) 0.053(2) Uani ? ?
C(46) 0.1139(5) 0.7083(4) 0.0988(2) 0.063(2) Uani ? ?
C(47) 0.0265(4) 0.6208(5) 0.0801(2) 0.064(2) Uani ? ?
C(48) 0.0527(4) 0.5163(4) 0.0814(2) 0.048(2) Uani ? ?
C(49) 0.2661(3) 0.5334(4) 0.4011(2) 0.037(1) Uani ? ?
C(50) 0.2315(4) 0.6292(4) 0.4298(2) 0.055(2) Uani ? ?
C(51) 0.2611(5) 0.6620(4) 0.4918(3) 0.068(2) Uani ? ?
C(52) 0.3256(5) 0.6003(5) 0.5266(2) 0.062(2) Uani ? ?
C(53) 0.3582(4) 0.5067(5) 0.4997(2) 0.058(2) Uani ? ?
C(54) 0.3295(4) 0.4735(4) 0.4370(2) 0.046(1) Uani ? ?
C(55) 0.3283(3) 0.6101(3) 0.2855(2) 0.031(1) Uani ? ?
C(56) 0.2977(4) 0.7143(4) 0.2886(2) 0.046(2) Uani ? ?
C(57) 0.3750(4) 0.8005(4) 0.2690(2) 0.053(2) Uani ? ?
C(58) 0.4837(4) 0.7816(4) 0.2443(2) 0.051(2) Uani ? ?
C(59) 0.5166(4) 0.6790(4) 0.2416(2) 0.047(2) Uani ? ?
C(60) 0.4403(4) 0.5932(3) 0.2620(2) 0.039(1) Uani ? ?
C(61) 0.0785(3) 0.5346(3) 0.3092(2) 0.035(1) Uani ? ?
C(62) -0.0023(4) 0.5050(4) 0.3548(2) 0.047(2) Uani ? ?
C(63) -0.1244(4) 0.5194(4) 0.3464(3) 0.061(2) Uani ? ?
C(64) -0.1624(4) 0.5637(5) 0.2951(3) 0.070(2) Uani ? ?
C(65) -0.0828(4) 0.5925(4) 0.2499(3) 0.060(2) Uani ? ?
C(66) 0.0365(4) 0.5780(4) 0.2568(2) 0.046(2) Uani ? ?
H(1) 0.2516 0.0676 0.2204 0.0573 Uani ? ?
H(2) 0.2298 -0.0159 0.1179 0.0812 Uani ? ?
H(3) 0.3978 -0.0371 0.0594 0.0902 Uani ? ?
H(4) 0.5876 0.0340 0.1006 0.0865 Uani ? ?
H(5) 0.6129 0.1153 0.2021 0.0640 Uani ? ?
H(6) 0.5524 -0.0146 0.3463 0.0577 Uani ? ?
H(7) 0.7451 -0.0486 0.3780 0.0676 Uani ? ?
H(8) 0.9060 0.0912 0.3832 0.0606 Uani ? ?
H(9) 0.8800 0.2586 0.3510 0.0532 Uani ? ?
H(10) 0.6891 0.2934 0.3183 0.0433 Uani ? ?
H(11) 0.1118 -0.0193 0.3032 0.0637 Uani ? ?
H(12) -0.0178 -0.1798 0.3082 0.0789 Uani ? ?
H(13) -0.0533 -0.2481 0.4040 0.0824 Uani ? ?
H(14) 0.0405 -0.1570 0.4941 0.0885 Uani ? ?
H(15) 0.1757 0.0017 0.4902 0.0707 Uani ? ?
H(16) 0.4766 0.0902 0.4498 0.0615 Uani ? ?
H(17) 0.5680 0.1381 0.5493 0.0778 Uani ? ?
H(18) 0.4799 0.2471 0.6230 0.0771 Uani ? ?
H(19) 0.2971 0.3051 0.5988 0.0779 Uani ? ?
H(20) 0.2057 0.2603 0.4995 0.0655 Uani ? ?
H(21) -0.1975 0.3414 0.2141 0.0607 Uani ? ?
H(22) -0.3852 0.3848 0.1842 0.0737 Uani ? ?
H(23) -0.4549 0.3520 0.0808 0.0771 Uani ? ?
H(24) -0.3333 0.2777 0.0057 0.0795 Uani ? ?
H(25) -0.1433 0.2379 0.0359 0.0657 Uani ? ?
H(26) -0.0986 0.0905 0.2342 0.0817 Uani ? ?
H(27) -0.1716 -0.0954 0.2250 0.1082 Uani ? ?
H(28) -0.1594 -0.1994 0.1301 0.0970 Uani ? ?
H(29) -0.0746 -0.1196 0.0462 0.0904 Uani ? ?
H(30) -0.0009 0.0648 0.0555 0.0691 Uani ? ?
H(31) 0.2943 0.1773 0.0519 0.0641 Uani ? ?
H(32) 0.4091 0.1324 -0.0338 0.0760 Uani ? ?
H(33) 0.4667 0.2619 -0.1026 0.0734 Uani ? ?
H(34) 0.4117 0.4332 -0.0863 0.0901 Uani ? ?
H(35) 0.2983 0.4788 0.0000 0.0701 Uani ? ?
H(36) 0.3312 0.5743 0.1341 0.0514 Uani ? ?
H(37) 0.2859 0.7508 0.1316 0.0637 Uani ? ?
H(38) 0.0956 0.7806 0.0977 0.0758 Uani ? ?
H(39) -0.0516 0.6333 0.0663 0.0768 Uani ? ?
H(40) -0.0073 0.4566 0.0683 0.0580 Uani ? ?
H(41) 0.1868 0.6724 0.4060 0.0663 Uani ? ?
H(42) 0.2368 0.7275 0.5105 0.0818 Uani ? ?
H(43) 0.3471 0.6232 0.5693 0.0743 Uani ? ?
H(44) 0.4015 0.4630 0.5240 0.0696 Uani ? ?
H(45) 0.3543 0.4079 0.4188 0.0546 Uani ? ?
H(46) 0.2221 0.7275 0.3046 0.0548 Uani ? ?
H(47) 0.3531 0.8720 0.2726 0.0639 Uani ? ?
H(48) 0.5356 0.8395 0.2292 0.0613 Uani ? ?
H(49) 0.5923 0.6664 0.2257 0.0565 Uani ? ?
H(50) 0.4644 0.5225 0.2600 0.0466 Uani ? ?
H(51) 0.0245 0.4753 0.3912 0.0563 Uani ? ?
H(52) -0.1803 0.4979 0.3769 0.0735 Uani ? ?
H(53) -0.2444 0.5748 0.2903 0.0845 Uani ? ?
H(54) -0.1102 0.6225 0.2137 0.0719 Uani ? ?
H(55) 0.0908 0.5981 0.2253 0.0555 Uani ? ?

loop_
_atom_type_symbol
_atom_type_oxidation_number
_atom_type_number_in_cell
_atom_type_scat_dispersion_real
_atom_type_scat_dispersion_imag
_atom_type_scat_source
Ru 0 2 -1.259 0.836 'International Tables'
S 0 8 0.125 0.123 'International Tables'
P 0 10 0.102 0.094 'International Tables'
N 0 4 0.006 0.003 'International Tables'
C 0 132 0.003 0.002 'International Tables'
H 0 110 0.000 0.000 'International Tables'

loop_
_geom_angle_atom_site_label_1
_geom_angle_atom_site_label_2
_geom_angle_atom_site_label_3
_geom_angle
_geom_angle_site_symmetry_1
_geom_angle_site_symmetry_2
_geom_angle_site_symmetry_3
_geom_angle_publ_flag
S(1) Ru(1) S(2) 94.34(4) ? ? ? yes
S(1) Ru(1) S(3) 172.04(4) ? ? ? yes
S(1) Ru(1) S(4) 82.99(3) ? ? ? yes
S(1) Ru(1) P(5) 94.65(4) ? ? ? yes
S(2) Ru(1) S(3) 82.25(4) ? ? ? yes
S(2) Ru(1) S(4) 161.99(4) ? ? ? yes
S(2) Ru(1) P(5) 94.54(4) ? ? ? yes
S(3) Ru(1) S(4) 98.01(4) ? ? ? yes
S(3) Ru(1) P(5) 92.80(4) ? ? ? yes
S(4) Ru(1) P(5) 103.42(4) ? ? ? yes
Ru(1) S(1) P(1) 100.75(5) ? ? ? yes
Ru(1) S(2) P(2) 110.39(5) ? ? ? yes
Ru(1) S(3) P(3) 116.37(5) ? ? ? yes
Ru(1) S(4) P(4) 114.71(5) ? ? ? yes
S(1) P(1) N(1) 117.2(1) ? ? ? yes
S(1) P(1) C(1) 112.6(1) ? ? ? yes
S(1) P(1) C(7) 107.7(1) ? ? ? yes
N(1) P(1) C(1) 104.7(2) ? ? ? yes
N(1) P(1) C(7) 109.2(2) ? ? ? yes
C(1) P(1) C(7) 104.8(2) ? ? ? yes
S(2) P(2) N(1) 117.8(1) ? ? ? yes
S(2) P(2) C(13) 106.1(1) ? ? ? yes
S(2) P(2) C(19) 110.9(1) ? ? ? yes
N(1) P(2) C(13) 104.4(2) ? ? ? yes
N(1) P(2) C(19) 111.2(2) ? ? ? yes
C(13) P(2) C(19) 105.3(2) ? ? ? yes
S(3) P(3) N(2) 120.4(1) ? ? ? yes
S(3) P(3) C(25) 105.9(1) ? ? ? yes
S(3) P(3) C(31) 111.2(2) ? ? ? yes
N(2) P(3) C(25) 108.9(2) ? ? ? yes
N(2) P(3) C(31) 107.7(2) ? ? ? yes
C(25) P(3) C(31) 101.0(2) ? ? ? yes
S(4) P(4) N(2) 118.9(1) ? ? ? yes
S(4) P(4) C(37) 104.1(1) ? ? ? yes
S(4) P(4) C(43) 109.0(1) ? ? ? yes
N(2) P(4) C(37) 105.2(2) ? ? ? yes
N(2) P(4) C(43) 112.4(2) ? ? ? yes
C(37) P(4) C(43) 106.1(2) ? ? ? yes
Ru(1) P(5) C(49) 120.9(1) ? ? ? yes
Ru(1) P(5) C(55) 118.2(1) ? ? ? yes
Ru(1) P(5) C(61) 111.0(1) ? ? ? yes
C(49) P(5) C(55) 99.3(2) ? ? ? yes
C(49) P(5) C(61) 100.7(2) ? ? ? yes
C(55) P(5) C(61) 104.1(2) ? ? ? yes
P(1) N(1) P(2) 129.6(2) ? ? ? yes
P(3) N(2) P(4) 126.4(2) ? ? ? yes
P(1) C(1) C(2) 119.3(3) ? ? ? yes
P(1) C(1) C(6) 121.7(3) ? ? ? yes
C(2) C(1) C(6) 118.9(4) ? ? ? yes
C(1) C(2) C(3) 119.1(4) ? ? ? yes
C(2) C(3) C(4) 121.0(5) ? ? ? yes
C(3) C(4) C(5) 119.6(5) ? ? ? yes
C(4) C(5) C(6) 120.6(5) ? ? ? yes
C(1) C(6) C(5) 120.7(4) ? ? ? yes
P(1) C(7) C(8) 118.5(3) ? ? ? yes
P(1) C(7) C(12) 122.1(3) ? ? ? yes
C(8) C(7) C(12) 119.3(3) ? ? ? yes
C(7) C(8) C(9) 120.3(4) ? ? ? yes
C(8) C(9) C(10) 119.3(4) ? ? ? yes
C(9) C(10) C(11) 120.8(4) ? ? ? yes
C(10) C(11) C(12) 120.3(4) ? ? ? yes
C(7) C(12) C(11) 119.9(4) ? ? ? yes
P(2) C(13) C(14) 118.0(3) ? ? ? yes
P(2) C(13) C(18) 123.4(3) ? ? ? yes
C(14) C(13) C(18) 118.5(4) ? ? ? yes
C(13) C(14) C(15) 121.0(5) ? ? ? yes
C(14) C(15) C(16) 120.0(5) ? ? ? yes
C(15) C(16) C(17) 119.7(5) ? ? ? yes
C(16) C(17) C(18) 121.2(5) ? ? ? yes
C(13) C(18) C(17) 119.5(5) ? ? ? yes
P(2) C(19) C(20) 119.5(3) ? ? ? yes
P(2) C(19) C(24) 122.0(3) ? ? ? yes
C(20) C(19) C(24) 118.5(4) ? ? ? yes
C(19) C(20) C(21) 120.0(4) ? ? ? yes
C(20) C(21) C(22) 120.6(5) ? ? ? yes
C(21) C(22) C(23) 119.8(5) ? ? ? yes
C(22) C(23) C(24) 120.1(5) ? ? ? yes
C(19) C(24) C(23) 120.9(4) ? ? ? yes
P(3) C(25) C(26) 122.6(3) ? ? ? yes
P(3) C(25) C(30) 118.9(3) ? ? ? yes
C(26) C(25) C(30) 118.4(4) ? ? ? yes
C(25) C(26) C(27) 121.1(4) ? ? ? yes
C(26) C(27) C(28) 120.4(4) ? ? ? yes
C(27) C(28) C(29) 119.6(4) ? ? ? yes
C(28) C(29) C(30) 119.6(4) ? ? ? yes
C(25) C(30) C(29) 120.9(4) ? ? ? yes
P(3) C(31) C(32) 119.9(4) ? ? ? yes
P(3) C(31) C(36) 121.1(4) ? ? ? yes
C(32) C(31) C(36) 118.6(5) ? ? ? yes
C(31) C(32) C(33) 120.8(5) ? ? ? yes
C(32) C(33) C(34) 119.4(6) ? ? ? yes
C(33) C(34) C(35) 120.2(6) ? ? ? yes
C(34) C(35) C(36) 120.2(6) ? ? ? yes
C(31) C(36) C(35) 120.8(5) ? ? ? yes
P(4) C(37) C(38) 116.6(3) ? ? ? yes
P(4) C(37) C(42) 124.4(4) ? ? ? yes
C(38) C(37) C(42) 119.0(4) ? ? ? yes
C(37) C(38) C(39) 120.6(4) ? ? ? yes
C(38) C(39) C(40) 119.7(5) ? ? ? yes
C(39) C(40) C(41) 120.0(4) ? ? ? yes
C(40) C(41) C(42) 120.3(5) ? ? ? yes
C(37) C(42) C(41) 120.5(5) ? ? ? yes
P(4) C(43) C(44) 120.7(3) ? ? ? yes
P(4) C(43) C(48) 120.9(3) ? ? ? yes
C(44) C(43) C(48) 118.4(4) ? ? ? yes
C(43) C(44) C(45) 120.9(4) ? ? ? yes
C(44) C(45) C(46) 120.0(5) ? ? ? yes
C(45) C(46) C(47) 120.1(5) ? ? ? yes
C(46) C(47) C(48) 120.1(4) ? ? ? yes
C(43) C(48) C(47) 120.4(4) ? ? ? yes
P(5) C(49) C(50) 119.3(3) ? ? ? yes
P(5) C(49) C(54) 123.0(3) ? ? ? yes
C(50) C(49) C(54) 117.6(4) ? ? ? yes
C(49) C(50) C(51) 121.1(5) ? ? ? yes
C(50) C(51) C(52) 120.0(5) ? ? ? yes
C(51) C(52) C(53) 119.6(5) ? ? ? yes
C(52) C(53) C(54) 120.8(5) ? ? ? yes
C(49) C(54) C(53) 121.0(4) ? ? ? yes
P(5) C(55) C(56) 121.9(3) ? ? ? yes
P(5) C(55) C(60) 119.9(3) ? ? ? yes
C(56) C(55) C(60) 118.0(4) ? ? ? yes
C(55) C(56) C(57) 121.5(4) ? ? ? yes
C(56) C(57) C(58) 119.6(4) ? ? ? yes
C(57) C(58) C(59) 119.7(4) ? ? ? yes
C(58) C(59) C(60) 120.7(4) ? ? ? yes
C(55) C(60) C(59) 120.5(4) ? ? ? yes
P(5) C(61) C(62) 117.8(3) ? ? ? yes
P(5) C(61) C(66) 122.7(3) ? ? ? yes
C(62) C(61) C(66) 118.9(4) ? ? ? yes
C(61) C(62) C(63) 119.3(4) ? ? ? yes
C(62) C(63) C(64) 120.4(5) ? ? ? yes
C(63) C(64) C(65) 120.3(4) ? ? ? yes
C(64) C(65) C(66) 120.3(5) ? ? ? yes
C(61) C(66) C(65) 120.8(4) ? ? ? yes

loop_
_geom_bond_atom_site_label_1
_geom_bond_atom_site_label_2
_geom_bond_distance
_geom_bond_site_symmetry_1
_geom_bond_site_symmetry_2
_geom_bond_publ_flag
Ru(1) S(1) 2.421(1) ? ? yes
Ru(1) S(2) 2.415(1) ? ? yes
Ru(1) S(3) 2.396(1) ? ? yes
Ru(1) S(4) 2.370(1) ? ? yes
Ru(1) P(5) 2.218(1) ? ? yes
S(1) P(1) 2.025(2) ? ? yes
S(2) P(2) 2.029(2) ? ? yes
S(3) P(3) 2.000(2) ? ? yes
S(4) P(4) 2.029(1) ? ? yes
P(1) N(1) 1.594(3) ? ? yes
P(1) C(1) 1.814(4) ? ? yes
P(1) C(7) 1.814(4) ? ? yes
P(2) N(1) 1.594(3) ? ? yes
P(2) C(13) 1.809(4) ? ? yes
P(2) C(19) 1.814(4) ? ? yes
P(3) N(2) 1.599(3) ? ? yes
P(3) C(25) 1.820(4) ? ? yes
P(3) C(31) 1.813(4) ? ? yes
P(4) N(2) 1.599(3) ? ? yes
P(4) C(37) 1.811(4) ? ? yes
P(4) C(43) 1.805(4) ? ? yes
P(5) C(49) 1.846(4) ? ? yes
P(5) C(55) 1.841(4) ? ? yes
P(5) C(61) 1.841(4) ? ? yes
C(1) C(2) 1.388(6) ? ? yes
C(1) C(6) 1.386(5) ? ? yes
C(2) C(3) 1.390(7) ? ? yes
C(3) C(4) 1.371(7) ? ? yes
C(4) C(5) 1.360(7) ? ? yes
C(5) C(6) 1.371(7) ? ? yes
C(7) C(8) 1.380(6) ? ? yes
C(7) C(12) 1.386(5) ? ? yes
C(8) C(9) 1.392(6) ? ? yes
C(9) C(10) 1.376(6) ? ? yes
C(10) C(11) 1.359(6) ? ? yes
C(11) C(12) 1.385(5) ? ? yes
C(13) C(14) 1.382(6) ? ? yes
C(13) C(18) 1.384(6) ? ? yes
C(14) C(15) 1.380(6) ? ? yes
C(15) C(16) 1.366(7) ? ? yes
C(16) C(17) 1.356(7) ? ? yes
C(17) C(18) 1.389(7) ? ? yes
C(19) C(20) 1.386(5) ? ? yes
C(19) C(24) 1.378(6) ? ? yes
C(20) C(21) 1.387(6) ? ? yes
C(21) C(22) 1.366(7) ? ? yes
C(22) C(23) 1.364(7) ? ? yes
C(23) C(24) 1.384(6) ? ? yes
C(25) C(26) 1.368(6) ? ? yes
C(25) C(30) 1.380(6) ? ? yes
C(26) C(27) 1.383(6) ? ? yes
C(27) C(28) 1.361(7) ? ? yes
C(28) C(29) 1.385(7) ? ? yes
C(29) C(30) 1.386(6) ? ? yes
C(31) C(32) 1.369(6) ? ? yes
C(31) C(36) 1.376(6) ? ? yes
C(32) C(33) 1.391(8) ? ? yes
C(33) C(34) 1.373(8) ? ? yes
C(34) C(35) 1.354(8) ? ? yes
C(35) C(36) 1.379(7) ? ? yes
C(37) C(38) 1.369(6) ? ? yes
C(37) C(42) 1.358(6) ? ? yes
C(38) C(39) 1.393(6) ? ? yes
C(39) C(40) 1.368(7) ? ? yes
C(40) C(41) 1.344(7) ? ? yes
C(41) C(42) 1.399(6) ? ? yes
C(43) C(44) 1.386(6) ? ? yes
C(43) C(48) 1.395(5) ? ? yes
C(44) C(45) 1.377(6) ? ? yes
C(45) C(46) 1.365(6) ? ? yes
C(46) C(47) 1.385(7) ? ? yes
C(47) C(48) 1.372(6) ? ? yes
C(49) C(50) 1.396(6) ? ? yes
C(49) C(54) 1.363(6) ? ? yes
C(50) C(51) 1.372(6) ? ? yes
C(51) C(52) 1.371(7) ? ? yes
C(52) C(53) 1.350(7) ? ? yes
C(53) C(54) 1.387(6) ? ? yes
C(55) C(56) 1.379(6) ? ? yes
C(55) C(60) 1.398(5) ? ? yes
C(56) C(57) 1.391(6) ? ? yes
C(57) C(58) 1.381(6) ? ? yes
C(58) C(59) 1.370(6) ? ? yes
C(59) C(60) 1.388(6) ? ? yes
C(61) C(62) 1.393(6) ? ? yes
C(61) C(66) 1.383(6) ? ? yes
C(62) C(63) 1.408(6) ? ? yes
C(63) C(64) 1.355(7) ? ? yes
C(64) C(65) 1.375(7) ? ? yes
C(65) C(66) 1.375(6) ? ? yes
